data_2216148
loop_
_publ_author_name
'Kim, Young-Inn'
'Lee, You-Soon'
'Seo, Hoe-Joo'
'Lee, Jin-Young'
'Kang, Sung Kwon'

_publ_section_title
;
 [Bis(2-pyridylmethyl)amine]dichloridozinc(II) chloroform solvate
;
_journal_coeditor_code TK2200
_journal_issue 11
_journal_name_full 'Acta Crystallographica Section E'
_journal_page_first m2810
_journal_page_last m2811
_journal_paper_doi 10.1107/S1600536807051422
_journal_volume 63
_journal_year 2007
_chemical_formula_iupac '[Zn Cl2 (C12 H13 N3)] , C H Cl3'
_chemical_formula_moiety 'C12 H13 Cl2 N3 Zn , C H Cl3'
_chemical_formula_sum 'C13 H14 Cl5 N3 Zn'
_chemical_formula_weight 454.89
_space_group_IT_number 14
_symmetry_cell_setting monoclinic
_symmetry_space_group_name_Hall '-P 2yn'
_symmetry_space_group_name_H-M 'P 1 21/n 1'
_audit_creation_method 'WinGX routine CIF_UPDATE'
_cell_angle_alpha 90
_cell_angle_beta 90.335(5)
_cell_angle_gamma 90
_cell_formula_units_Z 4
_cell_length_a 6.9650(6)
_cell_length_b 12.8654(12)
_cell_length_c 20.9341(18)
_cell_measurement_reflns_used 5802
_cell_measurement_temperature 295(2)
_cell_measurement_theta_max 23.5
_cell_measurement_theta_min 2.5
_cell_volume 1875.8(3)
_computing_cell_refinement 'SAINT (Bruker, 2002)'
_computing_data_collection 'SMART (Bruker, 2002)'
_computing_data_reduction 'SAINT (Bruker, 2002)'
_computing_molecular_graphics 'ORTEP-3 for Windows (Farrugia, 1997)'
_computing_publication_material 'WinGX (Farrugia, 1999)'
_computing_structure_refinement 'SHELXL97 (Sheldrick, 1997)'
_computing_structure_solution 'SHELXS97 (Sheldrick, 1997)'
_diffrn_measured_fraction_theta_full 0.993
_diffrn_measured_fraction_theta_max 0.993
_diffrn_measurement_device_type 'Bruker SMART CCD area-detector'
_diffrn_measurement_method '\f and \w'
_diffrn_radiation_type MoK\a
_diffrn_radiation_wavelength 0.71073
_diffrn_reflns_av_R_equivalents 0.055
_diffrn_reflns_limit_h_max 9
_diffrn_reflns_limit_h_min -9
_diffrn_reflns_limit_k_max 17
_diffrn_reflns_limit_k_min -17
_diffrn_reflns_limit_l_max 27
_diffrn_reflns_limit_l_min -27
_diffrn_reflns_number 36984
_diffrn_reflns_theta_full 28.4
_diffrn_reflns_theta_max 28.4
_diffrn_reflns_theta_min 1.9
_exptl_absorpt_coefficient_mu 2.019
_exptl_absorpt_correction_T_max 0.697
_exptl_absorpt_correction_T_min 0.661
_exptl_absorpt_correction_type multi-scan
_exptl_absorpt_process_details '(SADABS; Sheldrick, 2002)'
_exptl_crystal_colour colourless
_exptl_crystal_density_diffrn 1.611
_exptl_crystal_density_method 'not measured'
_exptl_crystal_description block
_exptl_crystal_F_000 912
_exptl_crystal_size_max 0.20
_exptl_crystal_size_mid 0.18
_exptl_crystal_size_min 0.17
_refine_diff_density_max 0.85
_refine_diff_density_min -0.76
_refine_ls_extinction_method none
_refine_ls_goodness_of_fit_ref 1.027
_refine_ls_hydrogen_treatment mixed
_refine_ls_matrix_type full
_refine_ls_number_parameters 203
_refine_ls_number_reflns 4676
_refine_ls_number_restraints 0
_refine_ls_restrained_S_all 1.027
_refine_ls_R_factor_gt 0.046
_refine_ls_shift/su_max 0
_refine_ls_structure_factor_coef Fsqd
_refine_ls_weighting_details 'calc w = 1/[\s^2^(Fo^2^)+(0.0612P)^2^+1.569P] where P=(Fo^2^+2Fc^2^)/3'
_refine_ls_weighting_scheme calc
_refine_ls_wR_factor_ref 0.132
_reflns_number_gt 3104
_reflns_number_total 4676
_reflns_threshold_expression I>2\s(I)
_cod_data_source_file tk2200.cif
_cod_data_source_block I
_cod_original_sg_symbol_H-M 'P 21/n'
_cod_database_code 2216148
_cod_database_fobs_code 2216148

loop_
_symmetry_equiv_pos_as_xyz
'x, y, z'
'-x+1/2, y+1/2, -z+1/2'
'-x, -y, -z'
'x-1/2, -y-1/2, z-1/2'

loop_
_atom_site_type_symbol
_atom_site_label
_atom_site_fract_x
_atom_site_fract_y
_atom_site_fract_z
_atom_site_U_iso_or_equiv
_atom_site_adp_type
_atom_site_calc_flag
_atom_site_refinement_flags
_atom_site_occupancy
Zn Zn 0.58918(5) 0.97733(3) 0.110162(18) 0.04221(14) Uani d . 1
Cl Cl1 0.69504(13) 0.90035(8) 0.20260(4) 0.0528(2) Uani d . 1
Cl Cl2 0.80351(14) 1.08035(8) 0.05874(4) 0.0566(3) Uani d . 1
N N1 0.4222(4) 1.1003(3) 0.15276(15) 0.0514(7) Uani d . 1
C C2 0.4828(7) 1.1957(4) 0.1677(2) 0.0665(11) Uani d . 1
H H2 0.6083 1.2144 0.1581 0.08 Uiso calc R 1
C C3 0.3661(8) 1.2674(4) 0.1968(2) 0.0819(15) Uani d . 1
H H3 0.4118 1.3332 0.207 0.098 Uiso calc R 1
C C4 0.1807(8) 1.2396(5) 0.2105(2) 0.0817(15) Uani d . 1
H H4 0.0986 1.2869 0.2299 0.098 Uiso calc R 1
C C5 0.1169(6) 1.1420(4) 0.1956(2) 0.0722(13) Uani d . 1
H H5 -0.0084 1.1222 0.2047 0.087 Uiso calc R 1
C C6 0.2417(5) 1.0731(3) 0.16676(16) 0.0521(9) Uani d . 1
C C7 0.1865(5) 0.9624(3) 0.1518(2) 0.0577(10) Uani d . 1
H H7A 0.2079 0.9192 0.1892 0.069 Uiso calc R 1
H H7B 0.0512 0.9592 0.1408 0.069 Uiso calc R 1
N N8 0.3013(4) 0.9232(3) 0.09836(15) 0.0462(7) Uani d . 1
H H8 0.252(5) 0.947(3) 0.0644(19) 0.045(11) Uiso d . 1
C C9 0.3055(6) 0.8096(3) 0.0925(2) 0.0553(10) Uani d . 1
H H9A 0.185 0.7851 0.0745 0.066 Uiso calc R 1
H H9B 0.3218 0.7785 0.1344 0.066 Uiso calc R 1
C C10 0.4691(6) 0.7776(3) 0.04990(17) 0.0517(9) Uani d . 1
C C11 0.4684(8) 0.6857(3) 0.0160(2) 0.0721(13) Uani d . 1
H H11 0.3635 0.6411 0.0176 0.087 Uiso calc R 1
C C12 0.6275(9) 0.6612(4) -0.0206(2) 0.0844(15) Uani d . 1
H H12 0.6321 0.599 -0.0431 0.101 Uiso calc R 1
C C13 0.7771(8) 0.7294(4) -0.0231(2) 0.0775(14) Uani d . 1
H H13 0.884 0.7148 -0.048 0.093 Uiso calc R 1
C C14 0.7680(6) 0.8190(4) 0.01125(19) 0.0597(10) Uani d . 1
H H14 0.8708 0.865 0.0094 0.072 Uiso calc R 1
N N15 0.6173(4) 0.8437(2) 0.04767(14) 0.0482(7) Uani d . 1
C C16 0.9172(9) 0.5298(4) 0.1609(2) 0.0859(16) Uani d . 1
H H16 0.8947 0.4975 0.2026 0.103 Uiso calc R 1
Cl Cl3 1.1706(3) 0.53673(14) 0.14969(12) 0.1342(7) Uani d . 1
Cl Cl4 0.8241(3) 0.65527(13) 0.16368(8) 0.1098(5) Uani d . 1
Cl Cl5 0.8131(5) 0.4523(2) 0.10431(13) 0.1840(12) Uani d . 1

loop_
_atom_site_aniso_label
_atom_site_aniso_U_11
_atom_site_aniso_U_22
_atom_site_aniso_U_33
_atom_site_aniso_U_12
_atom_site_aniso_U_13
_atom_site_aniso_U_23
Zn 0.0364(2) 0.0507(2) 0.0396(2) -0.00151(17) 0.00611(15) -0.00004(18)
Cl1 0.0524(5) 0.0634(6) 0.0426(5) 0.0039(4) 0.0040(4) 0.0078(4)
Cl2 0.0553(5) 0.0690(6) 0.0458(5) -0.0137(5) 0.0094(4) 0.0064(4)
N1 0.0486(17) 0.057(2) 0.0483(17) 0.0100(14) 0.0022(13) 0.0002(15)
C2 0.071(3) 0.063(3) 0.066(3) 0.008(2) 0.001(2) -0.010(2)
C3 0.104(4) 0.068(3) 0.074(3) 0.025(3) -0.009(3) -0.023(3)
C4 0.086(4) 0.098(4) 0.062(3) 0.043(3) -0.002(2) -0.022(3)
C5 0.055(2) 0.106(4) 0.056(3) 0.025(3) 0.0048(19) -0.009(3)
C6 0.045(2) 0.074(3) 0.0372(18) 0.0155(18) 0.0046(15) 0.0008(18)
C7 0.0410(19) 0.074(3) 0.058(2) 0.0064(18) 0.0086(17) 0.008(2)
N8 0.0393(15) 0.058(2) 0.0408(16) -0.0017(14) 0.0009(13) 0.0050(15)
C9 0.053(2) 0.055(2) 0.059(2) -0.0118(18) 0.0001(18) 0.0050(18)
C10 0.059(2) 0.053(2) 0.043(2) -0.0036(18) -0.0042(16) 0.0019(17)
C11 0.097(4) 0.055(3) 0.064(3) -0.005(2) -0.008(3) -0.009(2)
C12 0.117(5) 0.069(3) 0.067(3) 0.011(3) -0.001(3) -0.023(3)
C13 0.089(3) 0.082(3) 0.061(3) 0.016(3) 0.013(2) -0.014(3)
C14 0.059(2) 0.070(3) 0.050(2) 0.010(2) 0.0101(18) -0.003(2)
N15 0.0487(17) 0.0533(18) 0.0426(16) -0.0011(14) 0.0044(13) -0.0029(14)
C16 0.128(5) 0.071(3) 0.059(3) 0.006(3) 0.009(3) -0.001(2)
Cl3 0.1399(17) 0.0955(12) 0.168(2) 0.0094(11) 0.0342(14) 0.0047(12)
Cl4 0.1519(15) 0.0851(10) 0.0925(10) 0.0336(10) 0.0029(10) 0.0020(8)
Cl5 0.245(3) 0.141(2) 0.165(2) 0.0070(19) -0.077(2) -0.0631(17)

loop_
_atom_type_symbol
_atom_type_description
_atom_type_scat_dispersion_real
_atom_type_scat_dispersion_imag
_atom_type_scat_source
C C 0.0033 0.0016 'International Tables Vol C Tables 4.2.6.8 and 6.1.1.4'
H H 0 0 'International Tables Vol C Tables 4.2.6.8 and 6.1.1.4'
N N 0.0061 0.0033 'International Tables Vol C Tables 4.2.6.8 and 6.1.1.4'
Cl Cl 0.1484 0.1585 'International Tables Vol C Tables 4.2.6.8 and 6.1.1.4'
Zn Zn 0.2839 1.4301 'International Tables Vol C Tables 4.2.6.8 and 6.1.1.4'

loop_
_geom_angle_atom_site_label_1
_geom_angle_atom_site_label_2
_geom_angle_atom_site_label_3
_geom_angle
_geom_angle_publ_flag
N1 Zn N8 77.23(12) yes
N1 Zn N15 151.65(12) yes
N1 Zn Cl1 98.01(9) yes
N1 Zn Cl2 97.20(9) yes
N8 Zn N15 76.11(12) yes
N8 Zn Cl1 104.71(9) yes
N8 Zn Cl2 138.97(9) yes
N15 Zn Cl1 97.87(9) yes
N15 Zn Cl2 96.59(8) yes
Cl1 Zn Cl2 116.30(4) yes
C2 N1 C6 119.0(4) ?
C2 N1 Zn 126.9(3) ?
C6 N1 Zn 114.1(3) ?
N1 C2 C3 122.3(5) ?
N1 C2 H2 118.9 ?
C3 C2 H2 118.9 ?
C4 C3 C2 118.6(5) ?
C4 C3 H3 120.7 ?
C2 C3 H3 120.7 ?
C5 C4 C3 119.8(4) ?
C5 C4 H4 120.1 ?
C3 C4 H4 120.1 ?
C4 C5 C6 119.0(5) ?
C4 C5 H5 120.5 ?
C6 C5 H5 120.5 ?
N1 C6 C5 121.4(4) ?
N1 C6 C7 116.1(3) ?
C5 C6 C7 122.4(4) ?
N8 C7 C6 110.1(3) ?
N8 C7 H7A 109.6 ?
C6 C7 H7A 109.6 ?
N8 C7 H7B 109.6 ?
C6 C7 H7B 109.6 ?
H7A C7 H7B 108.2 ?
C9 N8 C7 114.7(3) ?
C9 N8 Zn 108.4(2) ?
C7 N8 Zn 108.3(2) ?
C9 N8 H8 108(3) ?
C7 N8 H8 107(3) ?
Zn N8 H8 111(3) ?
N8 C9 C10 109.7(3) ?
N8 C9 H9A 109.7 ?
C10 C9 H9A 109.7 ?
N8 C9 H9B 109.7 ?
C10 C9 H9B 109.7 ?
H9A C9 H9B 108.2 ?
N15 C10 C11 121.8(4) ?
N15 C10 C9 115.7(3) ?
C11 C10 C9 122.5(4) ?
C10 C11 C12 118.6(5) ?
C10 C11 H11 120.7 ?
C12 C11 H11 120.7 ?
C13 C12 C11 119.3(5) ?
C13 C12 H12 120.3 ?
C11 C12 H12 120.3 ?
C14 C13 C12 119.1(5) ?
C14 C13 H13 120.5 ?
C12 C13 H13 120.5 ?
N15 C14 C13 122.8(4) ?
N15 C14 H14 118.6 ?
C13 C14 H14 118.6 ?
C10 N15 C14 118.4(3) ?
C10 N15 Zn 114.2(2) ?
C14 N15 Zn 127.2(3) ?
Cl5 C16 Cl4 114.1(4) ?
Cl5 C16 Cl3 110.8(3) ?
Cl4 C16 Cl3 109.1(3) ?
Cl5 C16 H16 107.5 ?
Cl4 C16 H16 107.5 ?
Cl3 C16 H16 107.5 ?

loop_
_geom_bond_atom_site_label_1
_geom_bond_atom_site_label_2
_geom_bond_distance
_geom_bond_publ_flag
Zn N1 2.159(3) yes
Zn N8 2.136(3) yes
Zn N15 2.170(3) yes
Zn Cl1 2.2919(10) yes
Zn Cl2 2.2722(9) yes
N1 C2 1.335(5) ?
N1 C6 1.339(5) ?
C2 C3 1.374(6) ?
C2 H2 0.93 ?
C3 C4 1.372(8) ?
C3 H3 0.93 ?
C4 C5 1.367(7) ?
C4 H4 0.93 ?
C5 C6 1.382(6) ?
C5 H5 0.93 ?
C6 C7 1.507(6) ?
N8 C9 1.467(5) ?
C7 N8 1.468(5) ?
C7 H7A 0.97 ?
C7 H7B 0.97 ?
N8 H8 0.85(4) ?
C9 C10 1.508(5) ?
C9 H9A 0.97 ?
C9 H9B 0.97 ?
C10 N15 1.338(5) ?
C10 C11 1.380(6) ?
C11 C12 1.386(7) ?
C11 H11 0.93 ?
C12 C13 1.364(7) ?
C12 H12 0.93 ?
C13 C14 1.360(6) ?
C13 H13 0.93 ?
C14 N15 1.340(5) ?
C14 H14 0.93 ?
C16 Cl5 1.706(6) ?
C16 Cl4 1.741(5) ?
C16 Cl3 1.784(7) ?
C16 H16 0.98 ?

loop_
_geom_hbond_atom_site_label_D
_geom_hbond_atom_site_label_H
_geom_hbond_atom_site_label_A
_geom_hbond_site_symmetry_A
_geom_hbond_distance_DH
_geom_hbond_distance_HA
_geom_hbond_distance_DA
_geom_hbond_angle_DHA
N8 H8 Cl2 3_675 0.85(4) 2.63(4) 3.365(3) 146(3)
